data_2018072
loop_
_publ_author_name
'\'Slepokura, Katarzyna'
'Mitaszewska, Irmina'

_publ_section_title
;
 Acidic and anionic forms of 1,3-cyclic dihydroxyacetone phosphate
 (cDHAP) dimethyl acetal
;
_journal_coeditor_code MX3045
_journal_issue 5
_journal_name_full 'Acta Crystallographica Section C'
_journal_page_first o161
_journal_page_last o165
_journal_paper_doi 10.1107/S0108270111011723
_journal_volume 67
_journal_year 2011
_chemical_formula_iupac 'C5 H11 O6 P'
_chemical_formula_moiety 'C5 H11 O6 P'
_chemical_formula_sum 'C5 H11 O6 P'
_chemical_formula_weight 198.11
_chemical_name_common
;
cyclic dihydroxyacetone phosphate (cDHAP) dimethyl acetal
;
_chemical_name_systematic
;
5,5-dimethoxy-2-oxo-1,3,2-dioxaphosphorinane-2-ol
;
_space_group_IT_number 2
_symmetry_cell_setting triclinic
_symmetry_space_group_name_Hall '-P 1'
_symmetry_space_group_name_H-M 'P -1'
_atom_sites_solution_hydrogens difmap
_atom_sites_solution_primary direct
_atom_sites_solution_secondary difmap
_cell_angle_alpha 89.13(3)
_cell_angle_beta 76.00(3)
_cell_angle_gamma 81.18(3)
_cell_formula_units_Z 2
_cell_length_a 6.859(2)
_cell_length_b 7.114(3)
_cell_length_c 8.939(3)
_cell_measurement_reflns_used 4920
_cell_measurement_temperature 100(2)
_cell_measurement_theta_max 36.84
_cell_measurement_theta_min 2.89
_cell_volume 418.1(3)
_computing_cell_refinement 'CrysAlis RED (Oxford Diffraction, 2009)'
_computing_data_collection 'CrysAlis CCD (Oxford Diffraction, 2009)'
_computing_data_reduction 'CrysAlis RED (Oxford Diffraction, 2009)'
_computing_molecular_graphics 'XP (Bruker, 1998)'
_computing_publication_material
;
SHELXL97 (Sheldrick, 2008) and PLATON (Spek, 2009)
;
_computing_structure_refinement 'SHELXL97 (Sheldrick, 2008)'
_computing_structure_solution 'SHELXS97 (Sheldrick, 2008)'
_diffrn_ambient_temperature 100(2)
_diffrn_measured_fraction_theta_full 0.998
_diffrn_measured_fraction_theta_max 0.935
_diffrn_measurement_device_type
;
Kuma MK4CCD \k-geometry diffractometer with a Sapphire CCD camera
;
_diffrn_measurement_method \w
_diffrn_radiation_monochromator graphite
_diffrn_radiation_source 'Enhance (Mo) X-ray Source'
_diffrn_radiation_type MoK\a
_diffrn_radiation_wavelength 0.71073
_diffrn_reflns_av_R_equivalents 0.0157
_diffrn_reflns_av_sigmaI/netI 0.0160
_diffrn_reflns_limit_h_max 9
_diffrn_reflns_limit_h_min -7
_diffrn_reflns_limit_k_max 9
_diffrn_reflns_limit_k_min -9
_diffrn_reflns_limit_l_max 12
_diffrn_reflns_limit_l_min -12
_diffrn_reflns_number 5919
_diffrn_reflns_theta_full 27.00
_diffrn_reflns_theta_max 30.00
_diffrn_reflns_theta_min 2.90
_exptl_absorpt_coefficient_mu 0.320
_exptl_absorpt_correction_T_max 1.000
_exptl_absorpt_correction_T_min 0.970
_exptl_absorpt_correction_type multi-scan
_exptl_absorpt_process_details '(CrysAlis RED; Oxford Diffraction, 2009)'
_exptl_crystal_colour colourless
_exptl_crystal_density_diffrn 1.574
_exptl_crystal_density_method 'not measured'
_exptl_crystal_description block
_exptl_crystal_F_000 208
_exptl_crystal_size_max 0.41
_exptl_crystal_size_mid 0.22
_exptl_crystal_size_min 0.06
_refine_diff_density_max 0.546
_refine_diff_density_min -0.249
_refine_ls_extinction_method none
_refine_ls_goodness_of_fit_ref 1.080
_refine_ls_hydrogen_treatment constr
_refine_ls_matrix_type full
_refine_ls_number_parameters 112
_refine_ls_number_reflns 2274
_refine_ls_number_restraints 0
_refine_ls_restrained_S_all 1.080
_refine_ls_R_factor_all 0.0349
_refine_ls_R_factor_gt 0.0304
_refine_ls_shift/su_max 0.001
_refine_ls_shift/su_mean 0.000
_refine_ls_structure_factor_coef Fsqd
_refine_ls_weighting_details 'calc w = 1/[\s^2^(Fo^2^)+(0.0517P)^2^+0.0903P] where P=(Fo^2^+2Fc^2^)/3'
_refine_ls_weighting_scheme calc
_refine_ls_wR_factor_gt 0.0843
_refine_ls_wR_factor_ref 0.0861
_reflns_number_gt 1985
_reflns_number_total 2274
_reflns_threshold_expression I>2\s(I)
_cod_data_source_file mx3045.cif
_cod_data_source_block 5k
_cod_database_code 2018072
_cod_database_fobs_code 2018072

loop_
_symmetry_equiv_pos_as_xyz
'x, y, z'
'-x, -y, -z'

loop_
_atom_site_type_symbol
_atom_site_label
_atom_site_fract_x
_atom_site_fract_y
_atom_site_fract_z
_atom_site_U_iso_or_equiv
_atom_site_adp_type
_atom_site_calc_flag
_atom_site_refinement_flags
_atom_site_occupancy
_atom_site_disorder_assembly
_atom_site_disorder_group
P P1 0.68955(4) 0.65217(4) 0.35648(3) 0.01657(10) Uani d . 1 . .
O O1 0.91860(12) 0.57824(11) 0.35335(9) 0.01739(17) Uani d . 1 . .
O O21 1.15704(13) 0.99762(12) 0.28521(9) 0.01941(18) Uani d . 1 . .
O O22 1.10726(12) 0.79471(11) 0.09794(9) 0.01591(17) Uani d . 1 . .
O O3 0.69174(13) 0.82447(12) 0.24609(10) 0.01971(18) Uani d . 1 . .
O O4 0.58453(14) 0.73620(12) 0.51957(10) 0.02240(19) Uani d . 1 . .
H H4 0.5262 0.6537 0.5733 0.034 Uiso calc R 1 . .
O O5 0.59591(14) 0.49970(13) 0.30533(10) 0.02284(19) Uani d . 1 . .
C C1 1.04158(17) 0.72019(16) 0.37282(13) 0.0166(2) Uani d . 1 . .
H H1A 1.1834 0.6586 0.3651 0.020 Uiso calc R 1 . .
H H1B 0.9881 0.7820 0.4762 0.020 Uiso calc R 1 . .
C C2 1.03745(16) 0.86932(15) 0.24875(12) 0.0144(2) Uani d . 1 . .
C C3 0.81960(17) 0.96562(15) 0.25925(14) 0.0185(2) Uani d . 1 . .
H H3A 0.7654 1.0358 0.3591 0.022 Uiso calc R 1 . .
H H3B 0.8182 1.0582 0.1756 0.022 Uiso calc R 1 . .
C C4 1.1996(2) 1.14556(19) 0.17759(15) 0.0277(3) Uani d . 1 . .
H H4A 1.2676 1.0891 0.0754 0.042 Uiso calc R 1 . .
H H4B 1.2883 1.2230 0.2112 0.042 Uiso calc R 1 . .
H H4C 1.0720 1.2260 0.1724 0.042 Uiso calc R 1 . .
C C5 1.30135(18) 0.67544(17) 0.06463(14) 0.0221(2) Uani d . 1 . .
H H5A 1.3985 0.7379 0.1024 0.033 Uiso calc R 1 . .
H H5B 1.3500 0.6532 -0.0470 0.033 Uiso calc R 1 . .
H H5C 1.2884 0.5535 0.1157 0.033 Uiso calc R 1 . .

loop_
_atom_site_aniso_label
_atom_site_aniso_U_11
_atom_site_aniso_U_22
_atom_site_aniso_U_33
_atom_site_aniso_U_12
_atom_site_aniso_U_13
_atom_site_aniso_U_23
P1 0.01801(16) 0.01863(16) 0.01301(15) -0.00527(11) -0.00219(10) 0.00104(10)
O1 0.0194(4) 0.0150(4) 0.0177(4) -0.0031(3) -0.0040(3) 0.0027(3)
O21 0.0243(4) 0.0206(4) 0.0151(4) -0.0103(3) -0.0040(3) 0.0009(3)
O22 0.0170(4) 0.0180(4) 0.0112(3) 0.0001(3) -0.0023(3) -0.0008(3)
O3 0.0170(4) 0.0218(4) 0.0212(4) -0.0046(3) -0.0055(3) 0.0064(3)
O4 0.0255(4) 0.0221(4) 0.0176(4) -0.0091(3) 0.0021(3) -0.0025(3)
O5 0.0284(5) 0.0280(4) 0.0143(4) -0.0135(4) -0.0036(3) 0.0001(3)
C1 0.0174(5) 0.0184(5) 0.0150(5) -0.0041(4) -0.0048(4) 0.0025(4)
C2 0.0160(5) 0.0147(5) 0.0118(4) -0.0029(4) -0.0018(4) -0.0003(4)
C3 0.0180(5) 0.0150(5) 0.0204(5) -0.0007(4) -0.0019(4) 0.0027(4)
C4 0.0390(7) 0.0237(6) 0.0231(6) -0.0167(5) -0.0055(5) 0.0044(5)
C5 0.0203(5) 0.0235(5) 0.0181(5) 0.0036(4) -0.0005(4) -0.0016(4)

loop_
_atom_type_symbol
_atom_type_description
_atom_type_scat_dispersion_real
_atom_type_scat_dispersion_imag
_atom_type_scat_source
C C 0.0033 0.0016 'International Tables Vol C Tables 4.2.6.8 and 6.1.1.4'
H H 0.0000 0.0000 'International Tables Vol C Tables 4.2.6.8 and 6.1.1.4'
O O 0.0106 0.0060 'International Tables Vol C Tables 4.2.6.8 and 6.1.1.4'
P P 0.1023 0.0942 'International Tables Vol C Tables 4.2.6.8 and 6.1.1.4'

loop_
_geom_angle_atom_site_label_1
_geom_angle_atom_site_label_2
_geom_angle_atom_site_label_3
_geom_angle_site_symmetry_1
_geom_angle_site_symmetry_3
_geom_angle
_geom_angle_publ_flag
O5 P1 O4 . . 115.13(6) ?
O5 P1 O3 . . 111.75(6) ?
O4 P1 O3 . . 105.76(6) ?
O5 P1 O1 . . 110.23(6) ?
O4 P1 O1 . . 107.67(6) ?
O3 P1 O1 . . 105.77(5) ?
C1 O1 P1 . . 116.69(7) ?
C2 O21 C4 . . 116.04(9) ?
C2 O22 C5 . . 115.71(9) ?
C3 O3 P1 . . 118.21(7) ?
P1 O4 H4 . . 109.5 ?
O1 C1 C2 . . 109.72(9) ?
O1 C1 H1A . . 109.7 ?
C2 C1 H1A . . 109.7 ?
O1 C1 H1B . . 109.7 ?
C2 C1 H1B . . 109.7 ?
H1A C1 H1B . . 108.2 ?
O22 C2 O21 . . 113.39(9) ?
O22 C2 C1 . . 113.94(9) ?
O21 C2 C1 . . 102.94(9) ?
O22 C2 C3 . . 104.92(9) ?
O21 C2 C3 . . 111.50(9) ?
C1 C2 C3 . . 110.33(10) ?
O3 C3 C2 . . 110.28(9) ?
O3 C3 H3A . . 109.6 ?
C2 C3 H3A . . 109.6 ?
O3 C3 H3B . . 109.6 ?
C2 C3 H3B . . 109.6 ?
H3A C3 H3B . . 108.1 ?
O21 C4 H4A . . 109.5 ?
O21 C4 H4B . . 109.5 ?
H4A C4 H4B . . 109.5 ?
O21 C4 H4C . . 109.5 ?
H4A C4 H4C . . 109.5 ?
H4B C4 H4C . . 109.5 ?
O22 C5 H5A . . 109.5 ?
O22 C5 H5B . . 109.5 ?
H5A C5 H5B . . 109.5 ?
O22 C5 H5C . . 109.5 ?
H5A C5 H5C . . 109.5 ?
H5B C5 H5C . . 109.5 ?

loop_
_geom_bond_atom_site_label_1
_geom_bond_atom_site_label_2
_geom_bond_site_symmetry_2
_geom_bond_distance
_geom_bond_publ_flag
P1 O5 . 1.4727(10) ?
P1 O4 . 1.5453(11) ?
P1 O3 . 1.5614(11) ?
P1 O1 . 1.5721(10) ?
O1 C1 . 1.4488(14) ?
O21 C2 . 1.4071(14) ?
O21 C4 . 1.4304(16) ?
O22 C2 . 1.3999(13) ?
O22 C5 . 1.4319(14) ?
O3 C3 . 1.4543(15) ?
O4 H4 . 0.84 ?
C1 C2 . 1.5253(16) ?
C1 H1A . 0.99 ?
C1 H1B . 0.99 ?
C2 C3 . 1.5267(16) ?
C3 H3A . 0.99 ?
C3 H3B . 0.99 ?
C4 H4A . 0.98 ?
C4 H4B . 0.98 ?
C4 H4C . 0.98 ?
C5 H5A . 0.98 ?
C5 H5B . 0.98 ?
C5 H5C . 0.98 ?

loop_
_geom_hbond_atom_site_label_D
_geom_hbond_atom_site_label_H
_geom_hbond_atom_site_label_A
_geom_hbond_site_symmetry_A
_geom_hbond_distance_DH
_geom_hbond_distance_HA
_geom_hbond_distance_DA
_geom_hbond_angle_DHA
_geom_hbond_publ_flag
O4 H4 O5 2_666 0.84 1.70 2.533(2) 175 no
C1 H1B O21 2_776 0.99 2.57 3.544(2) 169 no
C3 H3B O22 2_775 0.99 2.61 3.560(2) 161 no
C5 H5B O5 2_765 0.98 2.49 3.423(2) 159 no

loop_
_geom_torsion_atom_site_label_1
_geom_torsion_atom_site_label_2
_geom_torsion_atom_site_label_3
_geom_torsion_atom_site_label_4
_geom_torsion_site_symmetry_1
_geom_torsion_site_symmetry_2
_geom_torsion_site_symmetry_3
_geom_torsion_site_symmetry_4
_geom_torsion
_geom_torsion_publ_flag
O5 P1 O1 C1 . . . . 168.89(7) ?
O4 P1 O1 C1 . . . . -64.78(9) ?
O3 P1 O1 C1 . . . . 47.93(9) ?
O5 P1 O3 C3 . . . . -165.89(7) ?
O4 P1 O3 C3 . . . . 68.13(9) ?
O1 P1 O3 C3 . . . . -45.92(9) ?
P1 O1 C1 C2 . . . . -57.28(11) ?
C5 O22 C2 O21 . . . . 65.74(12) ?
C5 O22 C2 C1 . . . . -51.58(13) ?
C5 O22 C2 C3 . . . . -172.36(9) ?
C4 O21 C2 O22 . . . . 50.07(12) ?
C4 O21 C2 C1 . . . . 173.64(9) ?
C4 O21 C2 C3 . . . . -68.09(13) ?
O1 C1 C2 O22 . . . . -58.34(12) ?
O1 C1 C2 O21 . . . . 178.45(8) ?
O1 C1 C2 C3 . . . . 59.37(11) ?
P1 O3 C3 C2 . . . . 53.06(11) ?
O22 C2 C3 O3 . . . . 66.19(11) ?
O21 C2 C3 O3 . . . . -170.68(8) ?
C1 C2 C3 O3 . . . . -56.94(12) ?

loop_
_cod_related_entry_id
_cod_related_entry_database
_cod_related_entry_code
1 ChemSpider 30654305
